data_7215931
loop_
_publ_author_name
'Saraswatula, Viswanadha G.'
'Bhat, Mukhtar A.'
'Gurunathan, Pradeep Kumar'
'Saha, Binoy K.'

_publ_section_title
;
 Comparison of pyridyl and pyridyl N-oxide groups as acceptor in hydrogen
 bonding with carboxylic acid
;
_journal_issue 22
_journal_name_full CrystEngComm
_journal_page_first 4715
_journal_paper_doi 10.1039/c3ce42449a
_journal_volume 16
_journal_year 2014
_chemical_formula_moiety 'C10 H8 N2 O, C7 H6 O3'
_chemical_formula_sum 'C17 H14 N2 O4'
_chemical_formula_weight 310.30
_chemical_name_common 'BPO.4-hydroxybenzoic acid'
_chemical_name_systematic
;
 ? 
;
_space_group_crystal_system triclinic
_space_group_IT_number 2
_space_group_name_Hall '-P 1'
_space_group_name_H-M_alt 'P -1'
_symmetry_space_group_name_Hall '-P 1'
_symmetry_space_group_name_H-M 'P -1'
_atom_sites_solution_hydrogens geom
_atom_sites_solution_primary direct
_atom_sites_solution_secondary difmap
_audit_creation_date 2012-10-10
_audit_creation_method
;
  Olex2 1.2
  (compiled 2012.05.09 svn.r2324, GUI svn.r4230)
;
_cell_angle_alpha 88.34(2)
_cell_angle_beta 78.438(19)
_cell_angle_gamma 73.56(3)
_cell_formula_units_Z 2
_cell_length_a 6.4902(17)
_cell_length_b 7.288(2)
_cell_length_c 16.056(3)
_cell_measurement_reflns_used 938
_cell_measurement_temperature 298(2)
_cell_measurement_theta_max 29.1438
_cell_measurement_theta_min 2.5856
_cell_volume 713.3(3)
_computing_cell_refinement
;
CrysAlisPro, Oxford Diffraction Ltd.,
Version 1.171.34.44 (release 25-10-2010 CrysAlis171 .NET)
(compiled Oct 25 2010,18:11:34)
;
_computing_data_collection
;
CrysAlisPro, Oxford Diffraction Ltd.,
Version 1.171.34.44 (release 25-10-2010 CrysAlis171 .NET)
(compiled Oct 25 2010,18:11:34)
;
_computing_data_reduction
;
CrysAlisPro, Oxford Diffraction Ltd.,
Version 1.171.34.44 (release 25-10-2010 CrysAlis171 .NET)
(compiled Oct 25 2010,18:11:34)
;
_computing_molecular_graphics
;
O. V. Dolomanov, L. J. Bourhis, R. J. Gildea, J. A. K. Howard and H. Puschmann,
OLEX2: a complete structure solution, refinement and analysis program.
J. Appl. Cryst. (2009). 42, 339-341.
;
_computing_publication_material
;
O. V. Dolomanov, L. J. Bourhis, R. J. Gildea, J. A. K. Howard and H. Puschmann,
OLEX2: a complete structure solution, refinement and analysis program.
J. Appl. Cryst. (2009). 42, 339-341.
;
_computing_structure_refinement
;
SHELXL, G.M. Sheldrick, Acta Cryst.
(2008). A64, 112-122
;
_computing_structure_solution
;
SHELXS, G.M. Sheldrick, Acta Cryst.
(2008). A64, 112-122
;
_diffrn_ambient_temperature 298(2)
_diffrn_detector_area_resol_mean 15.9821
_diffrn_measured_fraction_theta_full 1.000
_diffrn_measured_fraction_theta_max 1.000
_diffrn_measurement_details
;
  1 omega  -11.00   86.00   1.0000   12.2400
omega____ theta____ kappa____ phi______ frames
    -       18.9803   77.0000 -150.0000 97

  2 omega  -49.00  -13.00   1.0000   12.2400
omega____ theta____ kappa____ phi______ frames
    -       18.9803  -77.0000  -30.0000 36

  3 omega  -10.00   89.00   1.0000   12.2400
omega____ theta____ kappa____ phi______ frames
    -       18.9803   77.0000    0.0000 99

  4 omega   19.00   89.00   1.0000   12.2400
omega____ theta____ kappa____ phi______ frames
    -       18.9803   77.0000 -120.0000 70

  5 omega  -47.00   47.00   1.0000   12.2400
omega____ theta____ kappa____ phi______ frames
    -       18.9803  -77.0000   90.0000 94

  6 omega  -94.00  -69.00   1.0000   12.2400
omega____ theta____ kappa____ phi______ frames
    -      -17.3397  179.0000 -120.0000 25

  7 omega  -94.00  -32.00   1.0000   12.2400
omega____ theta____ kappa____ phi______ frames
    -      -17.3397  179.0000  120.0000 62
;
_diffrn_measurement_device_type 'Xcalibur, Eos'
_diffrn_measurement_method '\w scans'
_diffrn_orient_matrix_UB_11 -0.0724680000
_diffrn_orient_matrix_UB_12 0.0538751000
_diffrn_orient_matrix_UB_13 -0.0252922000
_diffrn_orient_matrix_UB_21 0.0671359000
_diffrn_orient_matrix_UB_22 -0.0533568000
_diffrn_orient_matrix_UB_23 -0.0367246000
_diffrn_orient_matrix_UB_31 -0.0613913000
_diffrn_orient_matrix_UB_32 -0.0674992000
_diffrn_orient_matrix_UB_33 0.0068336000
_diffrn_radiation_monochromator graphite
_diffrn_radiation_type 'Mo K\a'
_diffrn_radiation_wavelength 0.7107
_diffrn_reflns_av_R_equivalents 0.0472
_diffrn_reflns_av_unetI/netI 0.0964
_diffrn_reflns_limit_h_max 7
_diffrn_reflns_limit_h_min -7
_diffrn_reflns_limit_k_max 8
_diffrn_reflns_limit_k_min -8
_diffrn_reflns_limit_l_max 19
_diffrn_reflns_limit_l_min -19
_diffrn_reflns_number 6047
_diffrn_reflns_theta_full 24.99
_diffrn_reflns_theta_max 24.99
_diffrn_reflns_theta_min 2.59
_diffrn_source 'Enhance (Mo) X-ray Source'
_exptl_absorpt_coefficient_mu 0.105
_exptl_absorpt_correction_T_max 1.00000
_exptl_absorpt_correction_T_min 0.50642
_exptl_absorpt_correction_type multi-scan
_exptl_absorpt_process_details
;
CrysAlisPro, Oxford Diffraction Ltd.,
Version 1.171.34.44 (release 25-10-2010 CrysAlis171 .NET)
(compiled Oct 25 2010,18:11:34)
Empirical absorption correction using spherical harmonics,
 implemented in SCALE3 ABSPACK scaling algorithm.
;
_exptl_crystal_colour colorless
_exptl_crystal_density_diffrn 1.445
_exptl_crystal_density_method 'not measured'
_exptl_crystal_description plate
_exptl_crystal_F_000 324
_exptl_crystal_size_max 0.40
_exptl_crystal_size_mid 0.27
_exptl_crystal_size_min 0.24
_refine_diff_density_max 0.240
_refine_diff_density_min -0.231
_refine_diff_density_rms 0.045
_refine_ls_extinction_method none
_refine_ls_goodness_of_fit_ref 0.972
_refine_ls_hydrogen_treatment mixed
_refine_ls_matrix_type full
_refine_ls_number_parameters 216
_refine_ls_number_reflns 2514
_refine_ls_number_restraints 2
_refine_ls_restrained_S_all 0.972
_refine_ls_R_factor_all 0.1789
_refine_ls_R_factor_gt 0.0616
_refine_ls_shift/su_max 0.000
_refine_ls_shift/su_mean 0.000
_refine_ls_structure_factor_coef Fsqd
_refine_ls_weighting_details 'calc w=1/[\s^2^(Fo^2^)+(0.0523P)^2^+0.0000P] where P=(Fo^2^+2Fc^2^)/3'
_refine_ls_weighting_scheme calc
_refine_ls_wR_factor_gt 0.1182
_refine_ls_wR_factor_ref 0.1693
_reflns_number_gt 1015
_reflns_number_total 2514
_reflns_threshold_expression >2sigma(I)
_cod_data_source_file c3ce42449a.txt
_cod_data_source_block BPO-phba
_cod_database_code 7215931

loop_
_space_group_symop_id
_space_group_symop_operation_xyz
1 'x, y, z'
2 '-x, -y, -z'

loop_
_atom_site_label
_atom_site_type_symbol
_atom_site_fract_x
_atom_site_fract_y
_atom_site_fract_z
_atom_site_U_iso_or_equiv
_atom_site_adp_type
_atom_site_occupancy
_atom_site_symmetry_multiplicity
_atom_site_calc_flag
_atom_site_refinement_flags
N2 N 1.4770(5) -0.1780(4) 0.07484(19) 0.0460(9) Uani 1 1 d .
O3 O 0.0013(4) 0.7203(4) 0.96224(17) 0.0619(9) Uani 1 1 d D
C10 C 1.1199(5) 0.0574(5) 0.3190(2) 0.0384(10) Uani 1 1 d .
C16 C 1.4614(5) -0.0301(5) 0.2055(2) 0.0498(11) Uani 1 1 d .
H16 H 1.5330 0.0184 0.2405 0.060 Uiso 1 1 calc R
C2 C 0.3244(5) 0.4759(5) 0.7249(2) 0.0380(10) Uani 1 1 d .
O2 O 0.3714(4) 0.2878(4) 0.60036(17) 0.0704(10) Uani 1 1 d .
O1 O 0.6369(4) 0.4116(4) 0.61696(17) 0.0672(9) Uani 1 1 d D
C14 C 1.1522(5) -0.1046(6) 0.1793(2) 0.0544(12) Uani 1 1 d .
H14 H 1.0071 -0.1067 0.1955 0.065 Uiso 1 1 calc R
C4 C 0.3204(5) 0.6284(5) 0.8565(2) 0.0492(11) Uani 1 1 d .
H4 H 0.3948 0.6748 0.8910 0.059 Uiso 1 1 calc R
C6 C -0.0062(5) 0.5658(5) 0.8330(2) 0.0452(11) Uani 1 1 d .
H6 H -0.1533 0.5718 0.8514 0.054 Uiso 1 1 calc R
C12 C 1.0690(6) 0.2537(6) 0.4428(2) 0.0568(12) Uani 1 1 d .
H12 H 1.1250 0.3285 0.4731 0.068 Uiso 1 1 calc R
C11 C 1.1944(5) 0.1688(5) 0.3668(2) 0.0490(11) Uani 1 1 d .
H11 H 1.3319 0.1871 0.3475 0.059 Uiso 1 1 calc R
O4 O 1.5843(4) -0.2478(4) -0.00177(15) 0.0655(9) Uani 1 1 d .
C9 C 0.9156(5) 0.0332(5) 0.3536(2) 0.0509(11) Uani 1 1 d .
H9 H 0.8578 -0.0441 0.3254 0.061 Uiso 1 1 calc R
C8 C 0.7992(6) 0.1237(6) 0.4294(3) 0.0572(12) Uani 1 1 d .
H8 H 0.6614 0.1072 0.4503 0.069 Uiso 1 1 calc R
C17 C 1.5725(6) -0.1024(6) 0.1267(2) 0.0521(12) Uani 1 1 d .
H17 H 1.7169 -0.0995 0.1085 0.063 Uiso 1 1 calc R
C5 C 0.1011(5) 0.6383(5) 0.8847(2) 0.0431(10) Uani 1 1 d .
C13 C 1.2686(6) -0.1782(6) 0.1016(2) 0.0570(12) Uani 1 1 d .
H13 H 1.2012 -0.2301 0.0661 0.068 Uiso 1 1 calc R
C15 C 1.2445(5) -0.0268(5) 0.2349(2) 0.0403(10) Uani 1 1 d .
C7 C 0.1053(5) 0.4845(5) 0.7543(2) 0.0459(11) Uani 1 1 d .
H7 H 0.0324 0.4346 0.7204 0.055 Uiso 1 1 calc R
C3 C 0.4274(6) 0.5499(5) 0.7775(2) 0.0479(11) Uani 1 1 d .
H3A H 0.5737 0.5464 0.7588 0.058 Uiso 1 1 calc R
N1 N 0.8708(5) 0.2335(5) 0.47484(19) 0.0548(10) Uani 1 1 d .
C1 C 0.4423(6) 0.3833(6) 0.6420(2) 0.0473(11) Uani 1 1 d .
H3 H -0.134(2) 0.726(6) 0.972(2) 0.103(19) Uiso 1 1 d D
H1 H 0.708(5) 0.349(5) 0.5701(14) 0.082(15) Uiso 1 1 d D

loop_
_atom_site_aniso_label
_atom_site_aniso_U_11
_atom_site_aniso_U_22
_atom_site_aniso_U_33
_atom_site_aniso_U_23
_atom_site_aniso_U_13
_atom_site_aniso_U_12
N2 0.040(2) 0.063(2) 0.0311(19) -0.0050(18) -0.0026(15) -0.0104(17)
O3 0.0476(19) 0.090(2) 0.0439(18) -0.0263(16) 0.0035(14) -0.0193(16)
C10 0.037(2) 0.043(3) 0.033(2) -0.004(2) -0.0057(17) -0.0078(19)
C16 0.048(2) 0.065(3) 0.039(3) -0.014(2) -0.0057(19) -0.021(2)
C2 0.038(2) 0.041(3) 0.032(2) -0.003(2) -0.0014(17) -0.0093(18)
O2 0.0651(19) 0.091(2) 0.058(2) -0.0317(19) 0.0012(15) -0.0328(17)
O1 0.0578(19) 0.092(3) 0.050(2) -0.0257(19) 0.0130(15) -0.0335(18)
C14 0.037(2) 0.083(3) 0.045(3) -0.011(2) -0.0035(19) -0.023(2)
C4 0.044(2) 0.068(3) 0.039(2) -0.011(2) -0.0050(19) -0.023(2)
C6 0.033(2) 0.056(3) 0.043(3) -0.008(2) -0.0043(18) -0.0096(19)
C12 0.063(3) 0.062(3) 0.045(3) -0.012(2) 0.001(2) -0.024(2)
C11 0.046(2) 0.063(3) 0.038(2) -0.010(2) 0.0002(18) -0.019(2)
O4 0.0512(16) 0.104(2) 0.0354(16) -0.0248(17) 0.0021(12) -0.0180(15)
C9 0.040(2) 0.066(3) 0.045(3) -0.015(2) -0.0037(19) -0.016(2)
C8 0.041(2) 0.076(4) 0.051(3) -0.001(3) 0.000(2) -0.017(2)
C17 0.038(2) 0.078(3) 0.044(3) -0.012(2) -0.0043(19) -0.022(2)
C5 0.041(2) 0.050(3) 0.035(2) -0.008(2) -0.0035(18) -0.0095(19)
C13 0.044(2) 0.090(4) 0.042(3) -0.010(3) -0.007(2) -0.028(2)
C15 0.034(2) 0.046(3) 0.040(2) -0.002(2) -0.0071(18) -0.0093(18)
C7 0.040(2) 0.053(3) 0.047(3) -0.010(2) -0.0110(18) -0.0128(19)
C3 0.038(2) 0.064(3) 0.042(3) -0.003(2) -0.0016(18) -0.019(2)
N1 0.052(2) 0.065(3) 0.041(2) -0.0079(19) 0.0016(16) -0.0128(19)
C1 0.045(2) 0.055(3) 0.040(3) -0.001(2) -0.004(2) -0.013(2)

loop_
_atom_type_symbol
_atom_type_description
_atom_type_scat_dispersion_real
_atom_type_scat_dispersion_imag
_atom_type_scat_source
C C 0.0033 0.0016 'International Tables Vol C Tables 4.2.6.8 and 6.1.1.4'
H H 0.0000 0.0000 'International Tables Vol C Tables 4.2.6.8 and 6.1.1.4'
N N 0.0061 0.0033 'International Tables Vol C Tables 4.2.6.8 and 6.1.1.4'
O O 0.0106 0.0060 'International Tables Vol C Tables 4.2.6.8 and 6.1.1.4'

loop_
_geom_angle_atom_site_label_1
_geom_angle_atom_site_label_2
_geom_angle_atom_site_label_3
_geom_angle
O4 N2 C17 121.2(3)
O4 N2 C13 120.2(3)
C13 N2 C17 118.5(3)
C11 C10 C9 115.7(3)
C11 C10 C15 122.5(3)
C9 C10 C15 121.7(3)
C17 C16 C15 121.8(4)
C7 C2 C1 120.4(3)
C3 C2 C7 117.7(3)
C3 C2 C1 121.9(3)
C13 C14 C15 121.6(3)
C3 C4 C5 119.8(3)
C7 C6 C5 120.0(3)
N1 C12 C11 122.9(4)
C10 C11 C12 121.1(4)
C8 C9 C10 119.8(4)
N1 C8 C9 124.2(4)
N2 C17 C16 121.1(3)
O3 C5 C4 117.7(3)
O3 C5 C6 123.0(3)
C6 C5 C4 119.3(3)
N2 C13 C14 121.8(4)
C16 C15 C10 122.3(3)
C14 C15 C10 122.5(3)
C14 C15 C16 115.2(3)
C6 C7 C2 121.2(3)
C4 C3 C2 122.0(3)
C8 N1 C12 116.1(3)
O2 C1 C2 124.2(4)
O2 C1 O1 122.5(4)
O1 C1 C2 113.3(4)

loop_
_geom_bond_atom_site_label_1
_geom_bond_atom_site_label_2
_geom_bond_distance
N2 O4 1.322(3)
N2 C17 1.345(4)
N2 C13 1.335(4)
O3 C5 1.351(4)
C10 C11 1.374(5)
C10 C9 1.389(4)
C10 C15 1.478(4)
C16 C17 1.362(4)
C16 C15 1.386(4)
C2 C7 1.390(4)
C2 C3 1.382(4)
C2 C1 1.471(4)
O2 C1 1.214(4)
O1 C1 1.319(4)
C14 C13 1.358(4)
C14 C15 1.383(5)
C4 C5 1.386(4)
C4 C3 1.372(4)
C6 C5 1.385(5)
C6 C7 1.381(4)
C12 C11 1.376(4)
C12 N1 1.334(4)
C9 C8 1.372(5)
C8 N1 1.330(4)
